data_2241562
loop_
_publ_author_name
'Hern\'andez-T\'ellez, Guadalupe'
'Bern\`es, Sylvain'
'Mendoza, Angel'
'R\'ios-Merino, Francisco Javier'
'Moreno, Gloria E.'
'Portillo, Oscar'
'Guti\'errez, Ren\'e'

_publ_section_title
;
 Crystal structures of four chiral imine-substituted thiophene derivatives
;
_journal_coeditor_code SJ5495
_journal_issue 3
_journal_name_full 'Acta Crystallographica Section E'
_journal_page_first 350
_journal_page_last 354
_journal_paper_doi 10.1107/S2056989016002516
_journal_volume 72
_journal_year 2016
_chemical_formula_iupac 'C22 H20 Cl2 N2 S'
_chemical_formula_moiety 'C22 H20 Cl2 N2 S'
_chemical_formula_sum 'C22 H20 Cl2 N2 S'
_chemical_formula_weight 415.36
_chemical_melting_point 434
_chemical_name_systematic
;
2,5-Bis{[(<i>S</i>)-(+)-1-(4-chlorophenyl)ethyl]iminomethyl}thiophene
;
_space_group_crystal_system orthorhombic
_space_group_IT_number 18
_space_group_name_Hall 'P 2 2ab'
_space_group_name_H-M_alt 'P 21 21 2'
_symmetry_space_group_name_Hall 'P 2 2ab'
_symmetry_space_group_name_H-M 'P 21 21 2'
_atom_sites_solution_hydrogens geom
_atom_sites_solution_primary direct
_atom_sites_solution_secondary difmap
_audit_creation_method SHELXL-2014/7
_cell_angle_alpha 90
_cell_angle_beta 90
_cell_angle_gamma 90
_cell_formula_units_Z 2
_cell_length_a 21.893(2)
_cell_length_b 7.9212(6)
_cell_length_c 6.2315(4)
_cell_measurement_reflns_used 2744
_cell_measurement_temperature 298(2)
_cell_measurement_theta_max 21.5090
_cell_measurement_theta_min 3.6680
_cell_volume 1080.66(15)
_computing_cell_refinement
;
CrysAlis PRO (Agilent, 2013)
;
_computing_data_collection
;
CrysAlis PRO (Agilent, 2013)
;
_computing_data_reduction
;
CrysAlis PRO (Agilent, 2013)
;
_computing_molecular_graphics
;
Mercury (Macrae <i>et al.</i>,  2008)
;
_computing_publication_material
;
SHELXL2014 (Sheldrick, 2015b)
;
_computing_structure_refinement
;
SHELXL2014 (Sheldrick, 2015b)
;
_computing_structure_solution
;
SHELXT (Sheldrick, 2015a)
;
_diffrn_ambient_temperature 298(2)
_diffrn_detector_area_resol_mean 10.5564
_diffrn_measured_fraction_theta_full 0.996
_diffrn_measured_fraction_theta_max 0.944
_diffrn_measurement_device 'four-circle diffractometer'
_diffrn_measurement_device_type 'Agilent Xcalibur (Atlas, Gemini)'
_diffrn_measurement_method '\w scans'
_diffrn_radiation_monochromator graphite
_diffrn_radiation_type MoK\a
_diffrn_radiation_wavelength 0.71073
_diffrn_reflns_av_R_equivalents 0.0581
_diffrn_reflns_limit_h_max 27
_diffrn_reflns_limit_h_min -28
_diffrn_reflns_limit_k_max 9
_diffrn_reflns_limit_k_min -10
_diffrn_reflns_limit_l_max 8
_diffrn_reflns_limit_l_min -8
_diffrn_reflns_number 14195
_diffrn_reflns_theta_full 25.242
_diffrn_reflns_theta_max 29.470
_diffrn_reflns_theta_min 3.269
_exptl_absorpt_coefficient_mu 0.406
_exptl_absorpt_correction_T_max 1.00000
_exptl_absorpt_correction_T_min 0.69184
_exptl_absorpt_correction_type multi-scan
_exptl_absorpt_process_details
;
CrysAlisPro, (Agilent, 2013)
;
_exptl_crystal_colour colorless
_exptl_crystal_density_diffrn 1.276
_exptl_crystal_description prism
_exptl_crystal_F_000 432
_exptl_crystal_size_max 0.5159
_exptl_crystal_size_mid 0.3959
_exptl_crystal_size_min 0.0707
_refine_diff_density_max 0.127
_refine_diff_density_min -0.167
_refine_ls_abs_structure_details
;
Flack <i>x</i> determined using 465 quotients
[(<i>I</i>^+^)-(<i>I</i>^-^)]/[(<i>I</i>^+^)+(<i>I</i>^-^)]
(Parsons <i>et al.</i>,  2013)
;
_refine_ls_abs_structure_Flack 0.10(6)
_refine_ls_extinction_method none
_refine_ls_goodness_of_fit_ref 1.011
_refine_ls_hydrogen_treatment constr
_refine_ls_matrix_type full
_refine_ls_number_parameters 124
_refine_ls_number_reflns 2743
_refine_ls_number_restraints 0
_refine_ls_restrained_S_all 1.011
_refine_ls_R_factor_all 0.1207
_refine_ls_R_factor_gt 0.0517
_refine_ls_shift/su_max 0.000
_refine_ls_shift/su_mean 0.000
_refine_ls_structure_factor_coef Fsqd
_refine_ls_weighting_details 'w=1/[\s^2^(Fo^2^)+(0.0483P)^2^] where P=(Fo^2^+2Fc^2^)/3'
_refine_ls_weighting_scheme calc
_refine_ls_wR_factor_gt 0.0928
_refine_ls_wR_factor_ref 0.1173
_reflns_number_gt 1534
_reflns_number_total 2743
_reflns_threshold_expression 'I > 2\s(I)'
_cod_data_source_file sj5495sup1.cif
_cod_data_source_block IV
_cod_database_code 2241562

loop_
_space_group_symop_operation_xyz
'x, y, z'
'-x, -y, z'
'x+1/2, -y+1/2, -z'
'-x+1/2, y+1/2, -z'

loop_
_atom_site_type_symbol
_atom_site_label
_atom_site_fract_x
_atom_site_fract_y
_atom_site_fract_z
_atom_site_U_iso_or_equiv
_atom_site_adp_type
_atom_site_calc_flag
_atom_site_occupancy
S S1 0.5000 1.0000 -0.13764(18) 0.0590(4) Uani d 1
Cl Cl1 0.15354(6) 0.67176(16) 0.4970(2) 0.1059(5) Uani d 1
N N1 0.41391(14) 0.6958(3) -0.0839(5) 0.0612(8) Uani d 1
C C2 0.43185(16) 0.7244(4) -0.2735(6) 0.0589(10) Uani d 1
H H2A 0.4204 0.6496 -0.3812 0.071 Uiso calc 1
C C3 0.46969(15) 0.8689(4) -0.3311(5) 0.0544(9) Uani d 1
C C4 0.48309(16) 0.9247(4) -0.5338(5) 0.0640(10) Uani d 1
H H4A 0.4711 0.8688 -0.6581 0.077 Uiso calc 1
C C5 0.37559(18) 0.5438(4) -0.0520(7) 0.0677(11) Uani d 1
H H5A 0.3625 0.5021 -0.1927 0.081 Uiso calc 1
C C6 0.4148(2) 0.4087(5) 0.0553(9) 0.0986(17) Uani d 1
H H6A 0.4484 0.3803 -0.0369 0.148 Uiso calc 1
H H6B 0.3905 0.3098 0.0810 0.148 Uiso calc 1
H H6C 0.4302 0.4509 0.1892 0.148 Uiso calc 1
C C7 0.31964(17) 0.5839(4) 0.0796(5) 0.0555(9) Uani d 1
C C8 0.26313(19) 0.5202(5) 0.0255(7) 0.0701(10) Uani d 1
H H8A 0.2593 0.4575 -0.0999 0.084 Uiso calc 1
C C9 0.21198(19) 0.5464(5) 0.1512(7) 0.0735(11) Uani d 1
H H9A 0.1744 0.5020 0.1109 0.088 Uiso calc 1
C C10 0.21746(18) 0.6384(5) 0.3351(6) 0.0640(10) Uani d 1
C C11 0.2728(2) 0.7062(5) 0.3945(6) 0.0691(10) Uani d 1
H H11A 0.2761 0.7692 0.5199 0.083 Uiso calc 1
C C12 0.32346(18) 0.6802(4) 0.2665(5) 0.0623(9) Uani d 1
H H12A 0.3607 0.7276 0.3056 0.075 Uiso calc 1

loop_
_atom_site_aniso_label
_atom_site_aniso_U_11
_atom_site_aniso_U_22
_atom_site_aniso_U_33
_atom_site_aniso_U_12
_atom_site_aniso_U_13
_atom_site_aniso_U_23
S1 0.0694(9) 0.0596(7) 0.0482(6) -0.0040(7) 0.000 0.000
Cl1 0.0878(9) 0.1061(9) 0.1238(10) 0.0069(7) 0.0384(8) 0.0026(9)
N1 0.062(2) 0.0569(18) 0.0643(19) -0.0089(15) 0.0064(15) 0.0009(14)
C2 0.055(2) 0.060(2) 0.061(2) 0.0015(17) -0.0031(19) -0.0056(18)
C3 0.050(2) 0.060(2) 0.0523(19) 0.0004(17) -0.0008(16) -0.0008(17)
C4 0.063(3) 0.080(2) 0.0487(18) -0.0130(18) -0.0011(17) -0.0059(17)
C5 0.071(3) 0.057(2) 0.075(2) -0.0098(18) 0.015(2) -0.0050(18)
C6 0.085(3) 0.064(2) 0.147(4) 0.011(2) 0.040(3) 0.019(3)
C7 0.061(2) 0.0442(17) 0.061(2) -0.0052(17) -0.0039(18) 0.0020(16)
C8 0.073(3) 0.061(2) 0.076(2) -0.017(2) -0.002(2) -0.014(2)
C9 0.063(3) 0.067(3) 0.091(3) -0.0168(19) -0.003(2) -0.007(2)
C10 0.065(3) 0.056(2) 0.072(2) 0.0010(19) 0.007(2) 0.007(2)
C11 0.081(3) 0.068(2) 0.059(2) -0.002(2) -0.003(2) -0.0067(18)
C12 0.059(2) 0.065(2) 0.063(2) -0.004(2) -0.010(2) -0.002(2)

loop_
_atom_type_symbol
_atom_type_description
_atom_type_scat_dispersion_real
_atom_type_scat_dispersion_imag
_atom_type_scat_source
C C 0.0033 0.0016 'International Tables Vol C Tables 4.2.6.8 and 6.1.1.4'
H H 0.0000 0.0000 'International Tables Vol C Tables 4.2.6.8 and 6.1.1.4'
Cl Cl 0.1484 0.1585 'International Tables Vol C Tables 4.2.6.8 and 6.1.1.4'
N N 0.0061 0.0033 'International Tables Vol C Tables 4.2.6.8 and 6.1.1.4'
S S 0.1246 0.1234 'International Tables Vol C Tables 4.2.6.8 and 6.1.1.4'

loop_
_geom_angle_atom_site_label_1
_geom_angle_atom_site_label_2
_geom_angle_atom_site_label_3
_geom_angle_site_symmetry_1
_geom_angle_site_symmetry_3
_geom_angle
C3 S1 C3 . 2_675 91.3(2)
C2 N1 C5 . . 116.6(3)
N1 C2 C3 . . 123.2(3)
N1 C2 H2A . . 118.4
C3 C2 H2A . . 118.4
C4 C3 C2 . . 127.0(3)
C4 C3 S1 . . 111.6(3)
C2 C3 S1 . . 121.3(2)
C3 C4 C4 . 2_675 112.8(2)
C3 C4 H4A . . 123.6
C4 C4 H4A 2_675 . 123.6
N1 C5 C7 . . 111.2(3)
N1 C5 C6 . . 108.1(3)
C7 C5 C6 . . 111.5(3)
N1 C5 H5A . . 108.7
C7 C5 H5A . . 108.7
C6 C5 H5A . . 108.7
C5 C6 H6A . . 109.5
C5 C6 H6B . . 109.5
H6A C6 H6B . . 109.5
C5 C6 H6C . . 109.5
H6A C6 H6C . . 109.5
H6B C6 H6C . . 109.5
C8 C7 C12 . . 117.3(4)
C8 C7 C5 . . 121.3(3)
C12 C7 C5 . . 121.4(3)
C7 C8 C9 . . 122.2(4)
C7 C8 H8A . . 118.9
C9 C8 H8A . . 118.9
C10 C9 C8 . . 119.0(4)
C10 C9 H9A . . 120.5
C8 C9 H9A . . 120.5
C9 C10 C11 . . 120.8(4)
C9 C10 Cl1 . . 119.8(3)
C11 C10 Cl1 . . 119.4(3)
C10 C11 C12 . . 119.5(3)
C10 C11 H11A . . 120.2
C12 C11 H11A . . 120.2
C11 C12 C7 . . 121.0(4)
C11 C12 H12A . . 119.5
C7 C12 H12A . . 119.5

loop_
_geom_bond_atom_site_label_1
_geom_bond_atom_site_label_2
_geom_bond_site_symmetry_2
_geom_bond_distance
S1 C3 . 1.724(3)
S1 C3 2_675 1.724(3)
Cl1 C10 . 1.746(4)
N1 C2 . 1.265(4)
N1 C5 . 1.481(4)
C2 C3 . 1.458(5)
C2 H2A . 0.9300
C3 C4 . 1.370(4)
C4 C4 2_675 1.404(7)
C4 H4A . 0.9300
C5 C7 . 1.508(5)
C5 C6 . 1.527(5)
C5 H5A . 0.9800
C6 H6A . 0.9600
C6 H6B . 0.9600
C6 H6C . 0.9600
C7 C8 . 1.378(5)
C7 C12 . 1.394(4)
C8 C9 . 1.382(5)
C8 H8A . 0.9300
C9 C10 . 1.363(5)
C9 H9A . 0.9300
C10 C11 . 1.376(5)
C11 C12 . 1.382(5)
C11 H11A . 0.9300
C12 H12A . 0.9300

loop_
_geom_torsion_atom_site_label_1
_geom_torsion_atom_site_label_2
_geom_torsion_atom_site_label_3
_geom_torsion_atom_site_label_4
_geom_torsion_site_symmetry_1
_geom_torsion_site_symmetry_4
_geom_torsion
C5 N1 C2 C3 . . 179.8(3)
N1 C2 C3 C4 . . -168.8(4)
N1 C2 C3 S1 . . 7.3(5)
C3 S1 C3 C4 2_675 . 0.42(19)
C3 S1 C3 C2 2_675 . -176.3(4)
C2 C3 C4 C4 . 2_675 175.3(4)
S1 C3 C4 C4 . 2_675 -1.1(5)
C2 N1 C5 C7 . . -132.2(3)
C2 N1 C5 C6 . . 105.1(4)
N1 C5 C7 C8 . . 137.3(4)
C6 C5 C7 C8 . . -102.0(4)
N1 C5 C7 C12 . . -45.8(4)
C6 C5 C7 C12 . . 74.9(4)
C12 C7 C8 C9 . . -1.2(5)
C5 C7 C8 C9 . . 175.8(3)
C7 C8 C9 C10 . . 0.0(6)
C8 C9 C10 C11 . . 0.8(6)
C8 C9 C10 Cl1 . . -179.6(3)
C9 C10 C11 C12 . . -0.3(6)
Cl1 C10 C11 C12 . . -179.9(3)
C10 C11 C12 C7 . . -1.0(6)
C8 C7 C12 C11 . . 1.7(5)
C5 C7 C12 C11 . . -175.3(3)

_cod_database_fobs_code 2241562
